data_1565520
loop_
_publ_author_name
'Saepua, Siriporn'
'Kornsakulkarn, Jittra'
'Choowong, Wilunda'
'Suriyachadkun, Chanwit'
'Boonlarppradab, Chollaratt'
'Thongpanchang, Chawanee'

_publ_section_title
;
 Antimicrobial and Cytotoxic Angucyclic Quinones from <i>Actinomadura
 miaoliensis</i>.
;
_journal_issue 11
_journal_name_full 'Journal of natural products'
_journal_page_first 2775
_journal_page_last 2785
_journal_paper_doi 10.1021/acs.jnatprod.1c00232
_journal_volume 84
_journal_year 2021
_chemical_absolute_configuration unk
_chemical_formula_moiety 'C19 H20 O5'
_chemical_formula_sum 'C19 H20 O5'
_chemical_formula_weight 328.35
_chemical_name_systematic AT2911_B6
_space_group_crystal_system orthorhombic
_space_group_IT_number 19
_space_group_name_Hall 'P 2ac 2ab'
_space_group_name_H-M_alt 'P 21 21 21'
_atom_sites_solution_hydrogens geom
_audit_creation_date 2020-10-01
_audit_creation_method
;
Olex2 1.3
(compiled 2020.07.31 svn.rc2a77460 for OlexSys, GUI svn.r6145)
;
_cell_angle_alpha 90
_cell_angle_beta 90
_cell_angle_gamma 90
_cell_formula_units_Z 4
_cell_length_a 7.9241(6)
_cell_length_b 9.6917(6)
_cell_length_c 20.1875(15)
_cell_measurement_reflns_used 9986
_cell_measurement_temperature 100
_cell_measurement_theta_max 70.13
_cell_measurement_theta_min 4.38
_cell_volume 1550.36(19)
_computing_cell_refinement 'SAINT V8.40A (Bruker, 2019)'
_computing_data_reduction 'SAINT V8.40A (Bruker, 2019)'
_computing_molecular_graphics 'Olex2 1.3 (Dolomanov et al., 2009)'
_computing_publication_material 'Olex2 1.3 (Dolomanov et al., 2009)'
_computing_structure_refinement 'XL  (Sheldrick, 2008)'
_computing_structure_solution 'SHELXT 2014/5 (Sheldrick, 2014)'
_diffrn_ambient_temperature 100
_diffrn_detector 'PHOTON 100 CMOS DETECTOR'
_diffrn_detector_area_resol_mean 10.4167
_diffrn_detector_type 'PHOTON 100 CMOS'
_diffrn_measured_fraction_theta_full 0.999
_diffrn_measured_fraction_theta_max 0.999
_diffrn_measurement_device '\k-Geometry Diffractometer'
_diffrn_measurement_device_type 'Bruker D8 Venture'
_diffrn_measurement_method '\w and \f scans'
_diffrn_radiation_collimation '0.6 mm'
_diffrn_radiation_monochromator graphite
_diffrn_radiation_probe x-ray
_diffrn_radiation_type CuK\a
_diffrn_radiation_wavelength 1.54178
_diffrn_radiation_xray_symbol K-L~3~
_diffrn_reflns_av_R_equivalents 0.0447
_diffrn_reflns_av_unetI/netI 0.0271
_diffrn_reflns_Laue_measured_fraction_full 0.999
_diffrn_reflns_Laue_measured_fraction_max 0.999
_diffrn_reflns_limit_h_max 9
_diffrn_reflns_limit_h_min -9
_diffrn_reflns_limit_k_max 11
_diffrn_reflns_limit_k_min -11
_diffrn_reflns_limit_l_max 24
_diffrn_reflns_limit_l_min -24
_diffrn_reflns_number 16645
_diffrn_reflns_point_group_measured_fraction_full 0.989
_diffrn_reflns_point_group_measured_fraction_max 0.986
_diffrn_reflns_theta_full 67.679
_diffrn_reflns_theta_max 70.057
_diffrn_reflns_theta_min 4.380
_diffrn_source 'X-ray tube'
_diffrn_source_current 50.0
_diffrn_source_power 2.5
_diffrn_source_target Cu
_diffrn_source_type 'Micro focus tube'
_diffrn_source_voltage 50.0
_diffrn_standards_number 0
_exptl_absorpt_coefficient_mu 0.836
_exptl_absorpt_correction_T_max 0.7533
_exptl_absorpt_correction_T_min 0.6440
_exptl_absorpt_correction_type multi-scan
_exptl_absorpt_process_details
;
SADABS-2016/2 (Bruker,2016/2) was used for absorption correction.
wR2(int) was 0.0899 before and 0.0511 after correction.
The Ratio of minimum to maximum transmission is 0.8549.
The \l/2 correction factor is Not present.
;
_exptl_crystal_colour 'clear light colourless'
_exptl_crystal_colour_lustre clear
_exptl_crystal_colour_modifier light
_exptl_crystal_colour_primary colourless
_exptl_crystal_density_diffrn 1.407
_exptl_crystal_description plate
_exptl_crystal_F_000 696
_exptl_crystal_size_max 0.05
_exptl_crystal_size_mid 0.03
_exptl_crystal_size_min 0.03
_refine_diff_density_max 0.135
_refine_diff_density_min -0.190
_refine_diff_density_rms 0.041
_refine_ls_abs_structure_details
;
 Flack x determined using 1065 quotients [(I+)-(I-)]/[(I+)+(I-)]
 (Parsons, Flack and Wagner, Acta Cryst. B69 (2013) 249-259).
;
_refine_ls_abs_structure_Flack -0.05(8)
_refine_ls_extinction_method none
_refine_ls_goodness_of_fit_ref 1.053
_refine_ls_hydrogen_treatment constr
_refine_ls_matrix_type full
_refine_ls_number_parameters 221
_refine_ls_number_reflns 2910
_refine_ls_number_restraints 0
_refine_ls_restrained_S_all 1.053
_refine_ls_R_factor_all 0.0346
_refine_ls_R_factor_gt 0.0305
_refine_ls_shift/su_max 0.000
_refine_ls_shift/su_mean 0.000
_refine_ls_structure_factor_coef Fsqd
_refine_ls_weighting_details 'w=1/[\s^2^(Fo^2^)+(0.0375P)^2^+0.3151P] where P=(Fo^2^+2Fc^2^)/3'
_refine_ls_weighting_scheme calc
_refine_ls_wR_factor_gt 0.0721
_refine_ls_wR_factor_ref 0.0742
_reflns_Friedel_coverage 0.696
_reflns_Friedel_fraction_full 0.974
_reflns_Friedel_fraction_max 0.967
_reflns_number_gt 2726
_reflns_number_total 2910
_reflns_threshold_expression 'I > 2\s(I)'
_cod_data_source_file np1c00232_si_003.cif
_cod_data_source_block at2911_b6_lt_0m_a
_cod_database_code 1565520
_shelx_shelxl_version_number 2018/3
_shelx_space_group_comment
;
The symmetry employed for this shelxl refinement is uniquely defined
by the following loop, which should always be used as a source of
symmetry information in preference to the above space-group names.
They are only intended as comments.
;
_olex2_refinement_description
;
1. Fixed Uiso
 At 1.2 times of:
  All C(H) groups, All C(H,H) groups
 At 1.5 times of:
  All C(H,H,H) groups, All O(H) groups
2.a Ternary CH refined with riding coordinates:
 C6A(H6AA), C12(H12), C12A(H12A), C12B(H12B)
2.b Secondary CH2 refined with riding coordinates:
 C4(H4A,H4B), C5(H5A,H5B), C6(H6A,H6B)
2.c Aromatic/amide H refined with riding coordinates:
 C2(H2A), C9(H9), C10(H10), C11(H11)
2.d Idealised Me refined as rotating group:
 C13(H13A,H13B,H13C)
2.e Idealised tetrahedral OH refined as rotating group:
 O1(H1), O2(H2), O5(H5)
;
_olex2_submission_special_instructions 'No special instructions were received'

loop_
_space_group_symop_operation_xyz
'x, y, z'
'-x+1/2, -y, z+1/2'
'-x, y+1/2, -z+1/2'
'x+1/2, -y+1/2, -z'

loop_
_atom_site_label
_atom_site_type_symbol
_atom_site_fract_x
_atom_site_fract_y
_atom_site_fract_z
_atom_site_U_iso_or_equiv
_atom_site_adp_type
_atom_site_occupancy
_atom_site_site_symmetry_order
_atom_site_calc_flag
_atom_site_refinement_flags_posn
_atom_site_refinement_flags_adp
_atom_site_refinement_flags_occupancy
_atom_site_disorder_assembly
_atom_site_disorder_group
O1 O 0.6847(2) 0.96142(15) 0.46737(7) 0.0325(4) Uani 1 1 d . . . . .
H1 H 0.666072 0.937036 0.429165 0.049 Uiso 1 1 calc R U . . .
O2 O 0.65777(17) 0.35389(14) 0.54656(7) 0.0238(3) Uani 1 1 d . . . . .
H2 H 0.759338 0.343060 0.552353 0.036 Uiso 1 1 calc R U . . .
O3 O 0.6466(2) 0.78880(15) 0.37172(7) 0.0366(4) Uani 1 1 d . . . . .
O4 O 0.44454(19) 0.26877(16) 0.41653(9) 0.0350(4) Uani 1 1 d . . . . .
O5 O 1.02947(17) 0.33804(14) 0.36448(7) 0.0231(3) Uani 1 1 d . . . . .
H5 H 1.067497 0.284031 0.391950 0.035 Uiso 1 1 calc R U . . .
C1 C 0.5739(3) 0.2329(2) 0.38774(10) 0.0240(4) Uani 1 1 d . . . . .
C2 C 0.5686(3) 0.1260(2) 0.33692(10) 0.0246(4) Uani 1 1 d . . . . .
H2A H 0.465432 0.084505 0.327625 0.029 Uiso 1 1 calc R U . . .
C3 C 0.7050(3) 0.0844(2) 0.30284(10) 0.0238(4) Uani 1 1 d . . . . .
C4 C 0.8738(2) 0.1493(2) 0.31616(10) 0.0229(4) Uani 1 1 d . . . . .
H4A H 0.936822 0.152667 0.274999 0.028 Uiso 1 1 calc R U . . .
H4B H 0.935771 0.090717 0.346606 0.028 Uiso 1 1 calc R U . . .
C4A C 0.8652(2) 0.2947(2) 0.34514(10) 0.0205(4) Uani 1 1 d . . . . .
C5 C 0.8059(3) 0.3998(2) 0.29319(10) 0.0220(4) Uani 1 1 d . . . . .
H5A H 0.886673 0.402131 0.257098 0.026 Uiso 1 1 calc R U . . .
H5B H 0.698359 0.369982 0.275238 0.026 Uiso 1 1 calc R U . . .
C6 C 0.7866(3) 0.5449(2) 0.32166(10) 0.0227(4) Uani 1 1 d . . . . .
H6A H 0.737812 0.604840 0.288288 0.027 Uiso 1 1 calc R U . . .
H6B H 0.897134 0.580945 0.332981 0.027 Uiso 1 1 calc R U . . .
C6A C 0.6741(3) 0.54584(19) 0.38359(9) 0.0219(4) Uani 1 1 d . . . . .
H6AA H 0.560748 0.517107 0.369912 0.026 Uiso 1 1 calc R U . . .
C7 C 0.6605(3) 0.6918(2) 0.41085(10) 0.0250(4) Uani 1 1 d . . . . .
C7A C 0.6685(3) 0.7148(2) 0.48259(10) 0.0230(4) Uani 1 1 d . . . . .
C8 C 0.6855(3) 0.8498(2) 0.50743(10) 0.0250(4) Uani 1 1 d . . . . .
C9 C 0.7065(3) 0.8720(2) 0.57511(10) 0.0282(5) Uani 1 1 d . . . . .
H9 H 0.719698 0.960938 0.591657 0.034 Uiso 1 1 calc R U . . .
C10 C 0.7073(3) 0.7596(2) 0.61723(10) 0.0293(5) Uani 1 1 d . . . . .
H10 H 0.723238 0.773849 0.662349 0.035 Uiso 1 1 calc R U . . .
C11 C 0.6850(3) 0.6258(2) 0.59408(10) 0.0254(4) Uani 1 1 d . . . . .
H11 H 0.684186 0.552221 0.623622 0.030 Uiso 1 1 calc R U . . .
C11A C 0.6641(2) 0.6024(2) 0.52693(10) 0.0224(4) Uani 1 1 d . . . . .
C12 C 0.6314(3) 0.4593(2) 0.49900(10) 0.0214(4) Uani 1 1 d . . . . .
H12 H 0.512259 0.455677 0.486120 0.026 Uiso 1 1 calc R U . . .
C12A C 0.7364(2) 0.44212(19) 0.43543(10) 0.0203(4) Uani 1 1 d . . . . .
H12A H 0.852539 0.468043 0.446494 0.024 Uiso 1 1 calc R U . . .
C12B C 0.7436(2) 0.29600(19) 0.40544(10) 0.0208(4) Uani 1 1 d . . . . .
H12B H 0.794155 0.236132 0.439161 0.025 Uiso 1 1 calc R U . . .
C13 C 0.6998(3) -0.0288(2) 0.25272(10) 0.0294(5) Uani 1 1 d . . . . .
H13A H 0.731527 0.007045 0.210172 0.044 Uiso 1 1 calc R U . . .
H13B H 0.587592 -0.065774 0.250374 0.044 Uiso 1 1 calc R U . . .
H13C H 0.777007 -0.100443 0.265388 0.044 Uiso 1 1 calc R U . . .

loop_
_atom_site_aniso_label
_atom_site_aniso_U_11
_atom_site_aniso_U_22
_atom_site_aniso_U_33
_atom_site_aniso_U_23
_atom_site_aniso_U_13
_atom_site_aniso_U_12
O1 0.0541(10) 0.0168(7) 0.0265(8) 0.0013(6) 0.0001(7) 0.0009(7)
O2 0.0240(7) 0.0205(7) 0.0269(7) 0.0070(6) 0.0020(6) 0.0024(6)
O3 0.0658(11) 0.0186(7) 0.0253(8) 0.0038(6) -0.0008(8) 0.0054(7)
O4 0.0255(8) 0.0262(8) 0.0533(10) -0.0086(8) 0.0107(7) -0.0042(6)
O5 0.0215(7) 0.0219(7) 0.0259(7) 0.0054(6) -0.0023(6) -0.0005(6)
C1 0.0241(10) 0.0165(9) 0.0312(11) 0.0044(8) 0.0031(9) -0.0003(8)
C2 0.0243(10) 0.0192(10) 0.0301(10) 0.0014(9) -0.0034(8) -0.0037(8)
C3 0.0304(11) 0.0167(9) 0.0242(10) 0.0040(8) -0.0037(9) 0.0003(8)
C4 0.0243(10) 0.0205(10) 0.0240(10) 0.0015(8) 0.0012(8) 0.0029(8)
C4A 0.0193(9) 0.0180(9) 0.0242(10) 0.0026(8) 0.0001(8) -0.0002(8)
C5 0.0235(9) 0.0197(9) 0.0228(10) 0.0020(8) -0.0011(8) -0.0001(8)
C6 0.0276(10) 0.0180(9) 0.0226(9) 0.0032(8) -0.0006(8) -0.0001(8)
C6A 0.0267(10) 0.0168(10) 0.0221(10) 0.0008(8) -0.0006(8) 0.0011(8)
C7 0.0325(11) 0.0170(9) 0.0254(10) 0.0013(8) -0.0002(9) 0.0013(8)
C7A 0.0260(11) 0.0192(10) 0.0237(10) 0.0000(8) 0.0012(8) 0.0018(8)
C8 0.0300(11) 0.0181(10) 0.0269(10) 0.0011(8) 0.0020(9) 0.0015(9)
C9 0.0337(11) 0.0209(10) 0.0300(11) -0.0040(9) 0.0019(9) 0.0007(9)
C10 0.0349(11) 0.0301(11) 0.0231(10) -0.0040(9) 0.0011(9) 0.0035(9)
C11 0.0286(10) 0.0225(10) 0.0250(10) 0.0032(8) 0.0030(9) 0.0019(9)
C11A 0.0210(9) 0.0210(10) 0.0251(10) 0.0002(8) 0.0029(8) 0.0025(8)
C12 0.0238(10) 0.0177(10) 0.0229(10) 0.0024(8) 0.0006(8) 0.0017(8)
C12A 0.0217(9) 0.0158(9) 0.0233(10) 0.0024(8) -0.0005(8) -0.0006(7)
C12B 0.0237(10) 0.0161(9) 0.0225(9) 0.0021(8) 0.0010(8) 0.0011(8)
C13 0.0387(12) 0.0242(10) 0.0254(10) -0.0003(9) 0.0015(10) -0.0053(9)

loop_
_atom_type_symbol
_atom_type_description
_atom_type_scat_dispersion_real
_atom_type_scat_dispersion_imag
_atom_type_scat_source
C C 0.0181 0.0091 'International Tables Vol C Tables 4.2.6.8 and 6.1.1.4'
H H 0.0000 0.0000 'International Tables Vol C Tables 4.2.6.8 and 6.1.1.4'
O O 0.0492 0.0322 'International Tables Vol C Tables 4.2.6.8 and 6.1.1.4'

loop_
_geom_angle_atom_site_label_1
_geom_angle_atom_site_label_2
_geom_angle_atom_site_label_3
_geom_angle
_geom_angle_site_symmetry_1
_geom_angle_site_symmetry_3
_geom_angle_publ_flag
C8 O1 H1 109.5 . . ?
C12 O2 H2 109.5 . . ?
C4A O5 H5 109.5 . . ?
O4 C1 C2 120.64(19) . . ?
O4 C1 C12B 120.85(18) . . ?
C2 C1 C12B 118.49(17) . . ?
C1 C2 H2A 118.3 . . ?
C3 C2 C1 123.37(19) . . ?
C3 C2 H2A 118.3 . . ?
C2 C3 C4 119.95(18) . . ?
C2 C3 C13 123.05(19) . . ?
C13 C3 C4 116.97(18) . . ?
C3 C4 H4A 108.6 . . ?
C3 C4 H4B 108.6 . . ?
C3 C4 C4A 114.53(16) . . ?
H4A C4 H4B 107.6 . . ?
C4A C4 H4A 108.6 . . ?
C4A C4 H4B 108.6 . . ?
O5 C4A C4 109.70(15) . . ?
O5 C4A C5 105.76(15) . . ?
O5 C4A C12B 110.50(16) . . ?
C4 C4A C5 111.34(16) . . ?
C4 C4A C12B 109.60(15) . . ?
C5 C4A C12B 109.89(15) . . ?
C4A C5 H5A 109.1 . . ?
C4A C5 H5B 109.1 . . ?
H5A C5 H5B 107.8 . . ?
C6 C5 C4A 112.61(16) . . ?
C6 C5 H5A 109.1 . . ?
C6 C5 H5B 109.1 . . ?
C5 C6 H6A 109.3 . . ?
C5 C6 H6B 109.3 . . ?
C5 C6 C6A 111.71(15) . . ?
H6A C6 H6B 107.9 . . ?
C6A C6 H6A 109.3 . . ?
C6A C6 H6B 109.3 . . ?
C6 C6A H6AA 107.5 . . ?
C7 C6A C6 109.94(16) . . ?
C7 C6A H6AA 107.5 . . ?
C7 C6A C12A 112.68(16) . . ?
C12A C6A C6 111.41(16) . . ?
C12A C6A H6AA 107.5 . . ?
O3 C7 C6A 118.92(18) . . ?
O3 C7 C7A 121.36(18) . . ?
C7A C7 C6A 119.70(17) . . ?
C8 C7A C7 119.81(18) . . ?
C8 C7A C11A 119.63(17) . . ?
C11A C7A C7 120.53(18) . . ?
O1 C8 C7A 122.05(18) . . ?
O1 C8 C9 117.65(18) . . ?
C9 C8 C7A 120.30(18) . . ?
C8 C9 H9 120.6 . . ?
C10 C9 C8 118.81(19) . . ?
C10 C9 H9 120.6 . . ?
C9 C10 H10 119.1 . . ?
C9 C10 C11 121.88(19) . . ?
C11 C10 H10 119.1 . . ?
C10 C11 H11 120.1 . . ?
C11A C11 C10 119.87(19) . . ?
C11A C11 H11 120.1 . . ?
C7A C11A C12 118.27(17) . . ?
C11 C11A C7A 119.43(19) . . ?
C11 C11A C12 122.28(18) . . ?
O2 C12 C11A 112.42(16) . . ?
O2 C12 H12 107.2 . . ?
O2 C12 C12A 114.03(15) . . ?
C11A C12 H12 107.2 . . ?
C11A C12 C12A 108.46(15) . . ?
C12A C12 H12 107.2 . . ?
C6A C12A C12 108.93(15) . . ?
C6A C12A H12A 106.9 . . ?
C6A C12A C12B 110.27(15) . . ?
C12 C12A H12A 106.9 . . ?
C12 C12A C12B 116.58(15) . . ?
C12B C12A H12A 106.9 . . ?
C1 C12B C4A 111.19(16) . . ?
C1 C12B C12A 115.42(16) . . ?
C1 C12B H12B 106.6 . . ?
C4A C12B H12B 106.6 . . ?
C12A C12B C4A 109.80(15) . . ?
C12A C12B H12B 106.6 . . ?
C3 C13 H13A 109.5 . . ?
C3 C13 H13B 109.5 . . ?
C3 C13 H13C 109.5 . . ?
H13A C13 H13B 109.5 . . ?
H13A C13 H13C 109.5 . . ?
H13B C13 H13C 109.5 . . ?

loop_
_geom_bond_atom_site_label_1
_geom_bond_atom_site_label_2
_geom_bond_distance
_geom_bond_site_symmetry_2
_geom_bond_publ_flag
O1 H1 0.8200 . ?
O1 C8 1.351(2) . ?
O2 H2 0.8200 . ?
O2 C12 1.418(2) . ?
O3 C7 1.233(2) . ?
O4 C1 1.229(3) . ?
O5 H5 0.8200 . ?
O5 C4A 1.422(2) . ?
C1 C2 1.458(3) . ?
C1 C12B 1.520(3) . ?
C2 H2A 0.9300 . ?
C2 C3 1.343(3) . ?
C3 C4 1.502(3) . ?
C3 C13 1.493(3) . ?
C4 H4A 0.9700 . ?
C4 H4B 0.9700 . ?
C4 C4A 1.528(3) . ?
C4A C5 1.535(3) . ?
C4A C12B 1.553(3) . ?
C5 H5A 0.9700 . ?
C5 H5B 0.9700 . ?
C5 C6 1.527(3) . ?
C6 H6A 0.9700 . ?
C6 H6B 0.9700 . ?
C6 C6A 1.536(3) . ?
C6A H6AA 0.9800 . ?
C6A C7 1.521(3) . ?
C6A C12A 1.533(3) . ?
C7 C7A 1.467(3) . ?
C7A C8 1.408(3) . ?
C7A C11A 1.411(3) . ?
C8 C9 1.393(3) . ?
C9 H9 0.9300 . ?
C9 C10 1.382(3) . ?
C10 H10 0.9300 . ?
C10 C11 1.389(3) . ?
C11 H11 0.9300 . ?
C11 C11A 1.384(3) . ?
C11A C12 1.519(3) . ?
C12 H12 0.9800 . ?
C12 C12A 1.538(3) . ?
C12A H12A 0.9800 . ?
C12A C12B 1.541(3) . ?
C12B H12B 0.9800 . ?
C13 H13A 0.9600 . ?
C13 H13B 0.9600 . ?
C13 H13C 0.9600 . ?

loop_
_geom_torsion_atom_site_label_1
_geom_torsion_atom_site_label_2
_geom_torsion_atom_site_label_3
_geom_torsion_atom_site_label_4
_geom_torsion
_geom_torsion_site_symmetry_1
_geom_torsion_site_symmetry_2
_geom_torsion_site_symmetry_3
_geom_torsion_site_symmetry_4
_geom_torsion_publ_flag
O1 C8 C9 C10 179.8(2) . . . . ?
O2 C12 C12A C6A 169.89(15) . . . . ?
O2 C12 C12A C12B 44.4(2) . . . . ?
O3 C7 C7A C8 -9.4(3) . . . . ?
O3 C7 C7A C11A 172.4(2) . . . . ?
O4 C1 C2 C3 178.6(2) . . . . ?
O4 C1 C12B C4A -151.82(19) . . . . ?
O4 C1 C12B C12A -25.9(3) . . . . ?
O5 C4A C5 C6 -64.1(2) . . . . ?
O5 C4A C12B C1 -172.79(15) . . . . ?
O5 C4A C12B C12A 58.2(2) . . . . ?
C1 C2 C3 C4 -0.3(3) . . . . ?
C1 C2 C3 C13 177.59(18) . . . . ?
C2 C1 C12B C4A 29.7(2) . . . . ?
C2 C1 C12B C12A 155.62(16) . . . . ?
C2 C3 C4 C4A -24.7(3) . . . . ?
C3 C4 C4A O5 171.74(16) . . . . ?
C3 C4 C4A C5 -71.5(2) . . . . ?
C3 C4 C4A C12B 50.2(2) . . . . ?
C4 C4A C5 C6 176.82(16) . . . . ?
C4 C4A C12B C1 -51.8(2) . . . . ?
C4 C4A C12B C12A 179.25(16) . . . . ?
C4A C5 C6 C6A -53.0(2) . . . . ?
C5 C4A C12B C1 70.88(19) . . . . ?
C5 C4A C12B C12A -58.1(2) . . . . ?
C5 C6 C6A C7 179.16(17) . . . . ?
C5 C6 C6A C12A 53.5(2) . . . . ?
C6 C6A C7 O3 40.0(3) . . . . ?
C6 C6A C7 C7A -138.4(2) . . . . ?
C6 C6A C12A C12 173.70(16) . . . . ?
C6 C6A C12A C12B -57.2(2) . . . . ?
C6A C7 C7A C8 168.96(19) . . . . ?
C6A C7 C7A C11A -9.2(3) . . . . ?
C6A C12A C12B C1 -67.1(2) . . . . ?
C6A C12A C12B C4A 59.5(2) . . . . ?
C7 C6A C12A C12 49.6(2) . . . . ?
C7 C6A C12A C12B 178.71(17) . . . . ?
C7 C7A C8 O1 4.1(3) . . . . ?
C7 C7A C8 C9 -175.0(2) . . . . ?
C7 C7A C11A C11 175.0(2) . . . . ?
C7 C7A C11A C12 -6.7(3) . . . . ?
C7A C8 C9 C10 -1.1(3) . . . . ?
C7A C11A C12 O2 170.23(17) . . . . ?
C7A C11A C12 C12A 43.2(2) . . . . ?
C8 C7A C11A C11 -3.2(3) . . . . ?
C8 C7A C11A C12 175.15(19) . . . . ?
C8 C9 C10 C11 -1.1(3) . . . . ?
C9 C10 C11 C11A 1.1(3) . . . . ?
C10 C11 C11A C7A 1.1(3) . . . . ?
C10 C11 C11A C12 -177.21(19) . . . . ?
C11 C11A C12 O2 -11.5(3) . . . . ?
C11 C11A C12 C12A -138.51(19) . . . . ?
C11A C7A C8 O1 -177.7(2) . . . . ?
C11A C7A C8 C9 3.2(3) . . . . ?
C11A C12 C12A C6A -64.03(19) . . . . ?
C11A C12 C12A C12B 170.44(16) . . . . ?
C12 C12A C12B C1 57.8(2) . . . . ?
C12 C12A C12B C4A -175.61(16) . . . . ?
C12A C6A C7 O3 164.92(19) . . . . ?
C12A C6A C7 C7A -13.5(3) . . . . ?
C12B C1 C2 C3 -2.9(3) . . . . ?
C12B C4A C5 C6 55.2(2) . . . . ?
C13 C3 C4 C4A 157.30(17) . . . . ?
